data_4508461
loop_
_publ_author_name
'Sen, Rupam'
'Mal, Dasarath'
'Brand\~ao, Paula'
'Ferreira, Rute A. S.'
'Lin, Zhi'

_publ_section_title
;
 Cadmium--Furandicarboxylate Coordination Polymers Prepared with Different
 Types of Pyridyl Linkers: Synthesis, Divergent Dimensionalities, and
 Luminescence Study
;
_journal_issue 12
_journal_name_full 'Crystal Growth &amp; Design'
_journal_page_first 5272
_journal_paper_doi 10.1021/cg401036e
_journal_volume 13
_journal_year 2013
_chemical_formula_sum 'C30 H25 Cd2 N3 O13'
_chemical_formula_weight 860.33
_chemical_name_systematic
; 
 ? 
;
_space_group_IT_number 14
_symmetry_cell_setting monoclinic
_symmetry_space_group_name_Hall '-P 2yn'
_symmetry_space_group_name_H-M 'P 1 21/n 1'
_atom_sites_solution_hydrogens geom
_atom_sites_solution_primary direct
_atom_sites_solution_secondary difmap
_audit_creation_method SHELXL-97
_cell_angle_alpha 90.00
_cell_angle_beta 95.183(2)
_cell_angle_gamma 90.00
_cell_formula_units_Z 4
_cell_length_a 9.8908(7)
_cell_length_b 14.3305(10)
_cell_length_c 21.8335(14)
_cell_measurement_temperature 180(2)
_cell_volume 3082.0(4)
_computing_structure_refinement 'SHELXL-97 (Sheldrick, 1997)'
_computing_structure_solution 'SHELXS-97 (Sheldrick, 1990)'
_diffrn_ambient_temperature 180(2)
_diffrn_measured_fraction_theta_full 0.981
_diffrn_measured_fraction_theta_max 0.981
_diffrn_measurement_device_type CCD
_diffrn_measurement_method 'omega and phi scans'
_diffrn_radiation_monochromator graphite
_diffrn_radiation_source 'fine-focus sealed tube'
_diffrn_radiation_type MoK\a
_diffrn_radiation_wavelength 0.71073
_diffrn_reflns_av_R_equivalents 0.0527
_diffrn_reflns_av_sigmaI/netI 0.0366
_diffrn_reflns_limit_h_max 12
_diffrn_reflns_limit_h_min -12
_diffrn_reflns_limit_k_max 18
_diffrn_reflns_limit_k_min -18
_diffrn_reflns_limit_l_max 28
_diffrn_reflns_limit_l_min -28
_diffrn_reflns_number 61410
_diffrn_reflns_theta_full 28.35
_diffrn_reflns_theta_max 28.35
_diffrn_reflns_theta_min 2.35
_diffrn_standards_interval_count 0.5
_diffrn_standards_interval_time 60
_exptl_absorpt_coefficient_mu 1.454
_exptl_absorpt_correction_T_max 0.9856
_exptl_absorpt_correction_T_min 0.5301
_exptl_absorpt_correction_type multi-scan
_exptl_crystal_colour colourless
_exptl_crystal_density_diffrn 1.854
_exptl_crystal_density_method 'not measured'
_exptl_crystal_description needle
_exptl_crystal_F_000 1704
_exptl_crystal_size_max 0.50
_exptl_crystal_size_mid 0.02
_exptl_crystal_size_min 0.01
_refine_diff_density_max 1.553
_refine_diff_density_min -1.663
_refine_diff_density_rms 0.140
_refine_ls_extinction_method none
_refine_ls_goodness_of_fit_ref 1.117
_refine_ls_hydrogen_treatment mixed
_refine_ls_matrix_type full
_refine_ls_number_parameters 458
_refine_ls_number_reflns 7554
_refine_ls_number_restraints 4
_refine_ls_restrained_S_all 1.117
_refine_ls_R_factor_all 0.0582
_refine_ls_R_factor_gt 0.0418
_refine_ls_shift/su_max 0.001
_refine_ls_shift/su_mean 0.000
_refine_ls_structure_factor_coef Fsqd
_refine_ls_weighting_details 'w=1/[\s^2^(Fo^2^)+(0.0199P)^2^+17.0676P] where P=(Fo^2^+2Fc^2^)/3'
_refine_ls_weighting_scheme calc
_refine_ls_wR_factor_gt 0.0871
_refine_ls_wR_factor_ref 0.0912
_reflns_number_gt 6176
_reflns_number_total 7554
_reflns_threshold_expression >2sigma(I)
_cod_data_source_file cg401036e_si_002.cif
_cod_data_source_block compound4_943521
_cod_depositor_comments
;
The following automatic conversions were performed:

'_symmetry_cell_setting' value 'Monoclinic' changed to 'monoclinic'
according to /home/saulius/struct/CIF-dictionaries/cif_core.dic
dictionary named 'cif_core.dic' version 2.4.2 from 2011-04-26.

Automatic conversion script
Id: cif_fix_values 1891 2012-01-12 08:04:46Z andrius 

The following automatic conversions were performed:

'_refine_ls_weighting_scheme' value 'calc
w=1/[\s^2^(Fo^2^)+(0.0199P)^2^+17.0676P] where P=(Fo^2^+2Fc^2^)/3'
was changed to 'calc'. New tag '_refine_ls_weighting_details' was
created. The value of the new tag was set to
'w=1/[\s^2^(Fo^2^)+(0.0199P)^2^+17.0676P] where P=(Fo^2^+2Fc^2^)/3'.

Automatic conversion script
Id: cif_fix_values 3143 2015-03-26 13:38:13Z robertas 
;
_cod_original_sg_symbol_H-M P21/n
_cod_database_code 4508461

loop_
_symmetry_equiv_pos_as_xyz
'x, y, z'
'-x+1/2, y+1/2, -z+1/2'
'-x, -y, -z'
'x-1/2, -y-1/2, z-1/2'

loop_
_atom_site_label
_atom_site_type_symbol
_atom_site_fract_x
_atom_site_fract_y
_atom_site_fract_z
_atom_site_U_iso_or_equiv
_atom_site_adp_type
_atom_site_occupancy
_atom_site_calc_flag
_atom_site_refinement_flags
_atom_site_disorder_group
Cd1 Cd -0.02885(3) 0.62941(2) -0.400265(13) 0.01498(8) Uani 1 d . .
Cd2 Cd -0.00565(3) 0.69479(2) 0.237952(13) 0.01488(8) Uani 1 d . .
O1 O -0.0217(3) 0.7888(2) -0.36480(14) 0.0260(7) Uani 1 d . .
O2 O -0.0578(4) 0.4730(3) -0.40841(15) 0.0362(9) Uani 1 d D .
H2A H -0.074(6) 0.440(4) -0.4395(17) 0.044(18) Uiso 1 d D .
H2B H -0.092(6) 0.453(4) -0.3779(19) 0.05(2) Uiso 1 d D .
O3 O 0.1049(3) 0.6328(2) -0.48469(14) 0.0238(7) Uani 1 d . .
O4 O 0.2221(3) 0.6421(2) -0.39360(13) 0.0226(7) Uani 1 d . .
C5 C 0.2149(4) 0.6387(3) -0.45135(19) 0.0189(8) Uani 1 d . .
C6 C 0.3432(4) 0.6429(3) -0.48160(18) 0.0180(8) Uani 1 d . .
O7 O 0.4592(3) 0.6411(2) -0.44284(12) 0.0187(6) Uani 1 d . .
C8 C 0.5648(4) 0.6491(3) -0.47853(19) 0.0186(9) Uani 1 d . .
C9 C 0.5172(5) 0.6556(3) -0.5387(2) 0.0240(10) Uani 1 d . .
H9 H 0.5696 0.6622 -0.5728 0.029 Uiso 1 calc R .
C10 C 0.3737(4) 0.6506(3) -0.54044(19) 0.0236(10) Uani 1 d . .
H10 H 0.3111 0.6524 -0.5761 0.028 Uiso 1 calc R .
C11 C 0.7014(4) 0.6515(3) -0.4450(2) 0.0196(9) Uani 1 d . .
O12 O 0.8018(3) 0.6596(3) -0.47611(15) 0.0285(8) Uani 1 d . .
O13 O 0.7108(3) 0.6449(2) -0.38731(13) 0.0232(7) Uani 1 d . .
O14 O -0.0183(4) 0.8299(2) 0.18364(14) 0.0232(7) Uani 1 d D .
H14A H 0.044(5) 0.833(5) 0.161(3) 0.06(2) Uiso 1 d D .
H14B H -0.089(4) 0.834(5) 0.160(3) 0.06(2) Uiso 1 d D .
O15 O 0.2320(3) 0.6919(2) 0.22776(13) 0.0223(7) Uani 1 d . .
O16 O 0.1592(3) 0.6134(2) 0.30547(15) 0.0257(7) Uani 1 d . .
C17 C 0.2519(4) 0.6396(3) 0.27388(19) 0.0187(9) Uani 1 d . .
C18 C 0.3911(4) 0.6061(3) 0.29146(18) 0.0172(8) Uani 1 d . .
O19 O 0.4913(3) 0.6463(2) 0.26067(13) 0.0192(6) Uani 1 d . .
C20 C 0.6098(4) 0.6067(3) 0.28493(19) 0.0173(8) Uani 1 d . .
C21 C 0.5878(4) 0.5438(3) 0.32862(19) 0.0199(9) Uani 1 d . .
H21 H 0.6541 0.5073 0.3519 0.024 Uiso 1 calc R .
C22 C 0.4448(4) 0.5430(3) 0.3328(2) 0.0192(9) Uani 1 d . .
H22 H 0.3967 0.5055 0.3595 0.023 Uiso 1 calc R .
C23 C 0.7351(4) 0.6400(3) 0.2590(2) 0.0191(9) Uani 1 d . .
O24 O 0.7247(3) 0.6954(2) 0.21436(15) 0.0266(7) Uani 1 d . .
O25 O 0.8452(3) 0.6098(2) 0.28486(16) 0.0278(7) Uani 1 d . .
N26 N -0.0062(4) 0.6054(2) -0.29460(15) 0.0173(7) Uani 1 d . .
C27 C -0.1152(5) 0.6073(4) -0.2622(2) 0.0272(10) Uani 1 d . .
H27 H -0.2028 0.6080 -0.2839 0.033 Uiso 1 calc R .
C28 C -0.1059(5) 0.6082(4) -0.1987(2) 0.0301(11) Uani 1 d . .
H28 H -0.1859 0.6088 -0.1777 0.036 Uiso 1 calc R .
C29 C 0.0214(5) 0.6082(3) -0.16564(19) 0.0204(9) Uani 1 d . .
C30 C 0.1334(5) 0.6059(3) -0.1995(2) 0.0243(10) Uani 1 d . .
H30 H 0.2223 0.6052 -0.1789 0.029 Uiso 1 calc R .
C31 C 0.1164(5) 0.6047(3) -0.2628(2) 0.0227(9) Uani 1 d . .
H31 H 0.1948 0.6034 -0.2849 0.027 Uiso 1 calc R .
C32 C 0.0407(5) 0.6124(3) -0.09829(19) 0.0234(9) Uani 1 d . .
H32 H 0.1313 0.6169 -0.0799 0.028 Uiso 1 calc R .
C33 C -0.0574(5) 0.6103(3) -0.0610(2) 0.0253(10) Uani 1 d . .
H33 H -0.1477 0.6057 -0.0796 0.030 Uiso 1 calc R .
C34 C -0.0399(5) 0.6146(3) 0.0066(2) 0.0232(9) Uani 1 d . .
C35 C -0.1540(5) 0.6129(4) 0.0398(2) 0.0279(10) Uani 1 d . .
H35 H -0.2419 0.6064 0.0189 0.033 Uiso 1 calc R .
C36 C -0.1389(5) 0.6208(4) 0.1030(2) 0.0264(10) Uani 1 d . .
H36 H -0.2184 0.6206 0.1244 0.032 Uiso 1 calc R .
N37 N -0.0187(4) 0.6286(3) 0.13576(16) 0.0209(8) Uani 1 d . .
C38 C 0.0912(5) 0.6280(3) 0.1041(2) 0.0237(9) Uani 1 d . .
H38 H 0.1780 0.6320 0.1264 0.028 Uiso 1 calc R .
C39 C 0.0855(5) 0.6218(3) 0.0409(2) 0.0243(10) Uani 1 d . .
H39 H 0.1668 0.6225 0.0208 0.029 Uiso 1 calc R .
N40 N -0.0102(4) 0.8025(3) 0.32538(17) 0.0241(8) Uani 1 d . .
C41 C -0.0371(6) 0.7670(4) 0.3799(2) 0.0345(12) Uani 1 d . .
H41 H -0.0558 0.7021 0.3816 0.041 Uiso 1 calc R .
C42 C -0.0398(6) 0.8168(5) 0.4334(2) 0.0452(15) Uani 1 d . .
H42 H -0.0614 0.7874 0.4703 0.054 Uiso 1 calc R .
C43 C -0.0102(5) 0.9117(5) 0.4322(3) 0.0470(17) Uani 1 d . .
C44 C 0.0153(5) 0.9509(4) 0.3761(3) 0.0427(14) Uani 1 d . .
H44 H 0.0335 1.0157 0.3732 0.051 Uiso 1 calc R .
C45 C 0.0141(5) 0.8939(3) 0.3239(2) 0.0289(10) Uani 1 d . .
H45 H 0.0312 0.9217 0.2859 0.035 Uiso 1 calc R .
C46 C -0.0139(7) 0.9542(6) 0.4951(4) 0.0225(15) Uani 0.65 d P 1
H46 H -0.0359 0.9162 0.5284 0.027 Uiso 0.65 calc PR 1
C46A C -0.0056(16) 0.9915(13) 0.5292(7) 0.031(3) Uani 0.35 d P 2
H46A H -0.0206 0.9317 0.5463 0.037 Uiso 0.35 calc PR 2

loop_
_atom_site_aniso_label
_atom_site_aniso_U_11
_atom_site_aniso_U_22
_atom_site_aniso_U_33
_atom_site_aniso_U_23
_atom_site_aniso_U_13
_atom_site_aniso_U_12
Cd1 0.01235(14) 0.02135(16) 0.01155(13) -0.00032(11) 0.00275(10) -0.00079(12)
Cd2 0.01342(14) 0.01922(15) 0.01217(13) -0.00008(11) 0.00204(10) -0.00008(11)
O1 0.0321(18) 0.0223(17) 0.0230(16) -0.0030(13) 0.0001(14) -0.0004(14)
O2 0.067(3) 0.0256(19) 0.0168(17) -0.0013(14) 0.0101(17) -0.0087(18)
O3 0.0118(14) 0.0377(19) 0.0221(15) -0.0036(14) 0.0019(12) 0.0001(13)
O4 0.0223(16) 0.0344(18) 0.0121(14) -0.0014(13) 0.0067(12) 0.0015(14)
C5 0.015(2) 0.020(2) 0.022(2) 0.0012(17) 0.0042(16) 0.0012(16)
C6 0.0104(19) 0.028(2) 0.0149(19) -0.0015(16) -0.0015(15) -0.0019(16)
O7 0.0094(14) 0.0344(18) 0.0126(13) -0.0044(12) 0.0020(10) -0.0007(12)
C8 0.013(2) 0.027(2) 0.016(2) -0.0012(16) 0.0032(15) -0.0016(17)
C9 0.019(2) 0.039(3) 0.015(2) -0.0022(18) 0.0055(17) -0.0015(19)
C10 0.015(2) 0.041(3) 0.015(2) -0.0050(18) 0.0007(16) -0.0013(19)
C11 0.012(2) 0.023(2) 0.024(2) 0.0000(17) 0.0031(16) -0.0018(16)
O12 0.0138(15) 0.048(2) 0.0240(16) 0.0036(15) 0.0046(12) 0.0008(14)
O13 0.0167(15) 0.0342(19) 0.0180(15) 0.0033(13) -0.0018(12) -0.0023(13)
O14 0.0305(19) 0.0245(17) 0.0150(15) 0.0026(12) 0.0035(14) 0.0021(14)
O15 0.0187(15) 0.0254(17) 0.0215(15) 0.0045(13) -0.0053(12) -0.0008(13)
O16 0.0163(16) 0.0299(18) 0.0317(17) 0.0054(14) 0.0063(13) 0.0000(13)
C17 0.018(2) 0.016(2) 0.021(2) -0.0046(16) -0.0012(16) -0.0004(16)
C18 0.015(2) 0.022(2) 0.0151(19) -0.0021(16) 0.0047(15) -0.0033(16)
O19 0.0127(14) 0.0264(16) 0.0194(14) 0.0038(12) 0.0054(11) 0.0014(12)
C20 0.0121(19) 0.019(2) 0.021(2) -0.0029(16) 0.0053(15) 0.0008(15)
C21 0.018(2) 0.020(2) 0.021(2) 0.0025(17) 0.0010(16) 0.0034(17)
C22 0.018(2) 0.017(2) 0.023(2) 0.0018(17) 0.0051(17) 0.0002(16)
C23 0.016(2) 0.018(2) 0.024(2) -0.0057(17) 0.0059(16) 0.0010(16)
O24 0.0249(17) 0.0296(18) 0.0271(17) 0.0022(14) 0.0121(13) -0.0000(14)
O25 0.0169(16) 0.0281(18) 0.0388(19) 0.0016(15) 0.0045(14) -0.0011(13)
N26 0.0191(18) 0.0196(18) 0.0135(16) 0.0025(13) 0.0025(13) 0.0008(14)
C27 0.020(2) 0.043(3) 0.019(2) 0.001(2) 0.0008(17) 0.002(2)
C28 0.021(2) 0.050(3) 0.020(2) -0.000(2) 0.0076(18) 0.003(2)
C29 0.024(2) 0.022(2) 0.015(2) -0.0000(16) 0.0006(17) -0.0011(17)
C30 0.018(2) 0.037(3) 0.018(2) 0.0016(18) -0.0018(17) -0.0004(19)
C31 0.019(2) 0.032(3) 0.018(2) 0.0006(18) 0.0057(17) -0.0013(18)
C32 0.026(2) 0.031(3) 0.0124(19) -0.0021(18) -0.0024(16) -0.0037(19)
C33 0.030(3) 0.029(3) 0.017(2) -0.0017(18) 0.0000(18) 0.001(2)
C34 0.027(2) 0.027(2) 0.016(2) -0.0032(17) 0.0033(17) -0.0015(19)
C35 0.023(2) 0.043(3) 0.017(2) -0.007(2) 0.0001(17) -0.003(2)
C36 0.025(2) 0.038(3) 0.017(2) -0.0079(19) 0.0044(17) -0.000(2)
N37 0.0242(19) 0.0241(19) 0.0145(17) -0.0028(15) 0.0017(14) -0.0025(16)
C38 0.024(2) 0.029(2) 0.018(2) -0.0044(18) 0.0011(17) -0.0050(19)
C39 0.025(2) 0.031(3) 0.018(2) -0.0008(18) 0.0072(17) -0.0034(19)
N40 0.028(2) 0.025(2) 0.0191(18) -0.0020(15) -0.0000(15) 0.0061(16)
C41 0.045(3) 0.037(3) 0.021(2) 0.003(2) 0.002(2) 0.013(2)
C42 0.051(4) 0.065(4) 0.018(2) -0.006(3) -0.003(2) 0.023(3)
C43 0.025(3) 0.080(5) 0.034(3) -0.032(3) -0.009(2) 0.019(3)
C44 0.030(3) 0.032(3) 0.065(4) -0.026(3) -0.002(3) 0.002(2)
C45 0.022(2) 0.030(3) 0.034(3) -0.006(2) 0.0007(19) -0.0006(19)
C46 0.028(4) 0.028(5) 0.013(3) -0.005(4) 0.007(3) 0.002(3)
C46A 0.040(9) 0.024(8) 0.029(9) 0.005(9) 0.006(7) 0.010(6)

loop_
_atom_type_symbol
_atom_type_description
_atom_type_scat_dispersion_real
_atom_type_scat_dispersion_imag
_atom_type_scat_source
C C 0.0033 0.0016 'International Tables Vol C Tables 4.2.6.8 and 6.1.1.4'
H H 0.0000 0.0000 'International Tables Vol C Tables 4.2.6.8 and 6.1.1.4'
N N 0.0061 0.0033 'International Tables Vol C Tables 4.2.6.8 and 6.1.1.4'
O O 0.0106 0.0060 'International Tables Vol C Tables 4.2.6.8 and 6.1.1.4'
Cd Cd -0.8075 1.2024 'International Tables Vol C Tables 4.2.6.8 and 6.1.1.4'

loop_
_geom_angle_atom_site_label_1
_geom_angle_atom_site_label_2
_geom_angle_atom_site_label_3
_geom_angle
_geom_angle_site_symmetry_1
_geom_angle_site_symmetry_3
O2 Cd1 O12 92.93(14) . 1_455
O2 Cd1 N26 86.07(12) . .
O12 Cd1 N26 138.18(12) 1_455 .
O2 Cd1 O3 91.97(12) . .
O12 Cd1 O3 81.75(11) 1_455 .
N26 Cd1 O3 140.06(11) . .
O2 Cd1 O1 164.33(12) . .
O12 Cd1 O1 92.97(12) 1_455 .
N26 Cd1 O1 79.86(11) . .
O3 Cd1 O1 103.23(11) . .
O2 Cd1 O4 101.30(13) . .
O12 Cd1 O4 133.80(10) 1_455 .
N26 Cd1 O4 86.94(11) . .
O3 Cd1 O4 54.32(10) . .
O1 Cd1 O4 84.91(11) . .
O2 Cd1 O13 88.51(13) . 1_455
O12 Cd1 O13 53.19(10) 1_455 1_455
N26 Cd1 O13 85.00(11) . 1_455
O3 Cd1 O13 134.88(10) . 1_455
O1 Cd1 O13 83.46(11) . 1_455
O4 Cd1 O13 166.85(10) . 1_455
O2 Cd1 C5 97.21(14) . .
O12 Cd1 C5 107.99(12) 1_455 .
N26 Cd1 C5 113.62(12) . .
O3 Cd1 C5 27.12(11) . .
O1 Cd1 C5 94.75(12) . .
O4 Cd1 C5 27.20(11) . .
O13 Cd1 C5 160.76(11) 1_455 .
O25 Cd2 O14 134.27(12) 1_455 .
O25 Cd2 O15 137.08(11) 1_455 .
O14 Cd2 O15 88.54(12) . .
O25 Cd2 O16 83.89(11) 1_455 .
O14 Cd2 O16 137.61(12) . .
O15 Cd2 O16 55.06(10) . .
O25 Cd2 N37 103.14(13) 1_455 .
O14 Cd2 N37 81.75(12) . .
O15 Cd2 N37 82.96(11) . .
O16 Cd2 N37 110.67(12) . .
O25 Cd2 N40 85.82(13) 1_455 .
O14 Cd2 N40 82.29(12) . .
O15 Cd2 N40 99.84(12) . .
O16 Cd2 N40 83.52(12) . .
N37 Cd2 N40 163.72(13) . .
O25 Cd2 C17 110.51(13) 1_455 .
O14 Cd2 C17 113.95(13) . .
O15 Cd2 C17 27.56(11) . .
O16 Cd2 C17 27.50(12) . .
N37 Cd2 C17 97.05(12) . .
N40 Cd2 C17 92.35(12) . .
Cd1 O2 H2A 130(4) . .
Cd1 O2 H2B 110(5) . .
H2A O2 H2B 113(6) . .
C5 O3 Cd1 93.8(2) . .
C5 O4 Cd1 88.5(2) . .
O3 C5 O4 123.4(4) . .
O3 C5 C6 118.4(4) . .
O4 C5 C6 118.2(4) . .
O3 C5 Cd1 59.1(2) . .
O4 C5 Cd1 64.4(2) . .
C6 C5 Cd1 177.5(3) . .
C10 C6 O7 110.2(4) . .
C10 C6 C5 134.4(4) . .
O7 C6 C5 115.4(3) . .
C8 O7 C6 106.8(3) . .
C9 C8 O7 110.0(4) . .
C9 C8 C11 134.3(4) . .
O7 C8 C11 115.6(3) . .
C8 C9 C10 106.3(4) . .
C8 C9 H9 126.9 . .
C10 C9 H9 126.9 . .
C6 C10 C9 106.7(4) . .
C6 C10 H10 126.6 . .
C9 C10 H10 126.6 . .
O13 C11 O12 123.8(4) . .
O13 C11 C8 118.4(4) . .
O12 C11 C8 117.7(4) . .
C11 O12 Cd1 98.8(3) . 1_655
C11 O13 Cd1 83.3(2) . 1_655
Cd2 O14 H14A 111(5) . .
Cd2 O14 H14B 113(5) . .
H14A O14 H14B 104(6) . .
C17 O15 Cd2 91.1(2) . .
C17 O16 Cd2 90.4(3) . .
O16 C17 O15 123.4(4) . .
O16 C17 C18 118.1(4) . .
O15 C17 C18 118.5(4) . .
O16 C17 Cd2 62.1(2) . .
O15 C17 Cd2 61.3(2) . .
C18 C17 Cd2 177.4(3) . .
C22 C18 O19 110.5(4) . .
C22 C18 C17 133.8(4) . .
O19 C18 C17 115.7(4) . .
C20 O19 C18 105.6(3) . .
C21 C20 O19 111.4(4) . .
C21 C20 C23 132.8(4) . .
O19 C20 C23 115.8(4) . .
C20 C21 C22 106.0(4) . .
C20 C21 H21 127.0 . .
C22 C21 H21 127.0 . .
C18 C22 C21 106.5(4) . .
C18 C22 H22 126.8 . .
C21 C22 H22 126.8 . .
O24 C23 O25 125.0(4) . .
O24 C23 C20 119.1(4) . .
O25 C23 C20 115.9(4) . .
C23 O25 Cd2 100.8(3) . 1_655
C27 N26 C31 117.3(4) . .
C27 N26 Cd1 120.7(3) . .
C31 N26 Cd1 121.1(3) . .
N26 C27 C28 123.1(4) . .
N26 C27 H27 118.5 . .
C28 C27 H27 118.5 . .
C27 C28 C29 119.7(4) . .
C27 C28 H28 120.2 . .
C29 C28 H28 120.2 . .
C30 C29 C28 116.9(4) . .
C30 C29 C32 119.8(4) . .
C28 C29 C32 123.3(4) . .
C31 C30 C29 120.2(4) . .
C31 C30 H30 119.9 . .
C29 C30 H30 119.9 . .
N26 C31 C30 122.8(4) . .
N26 C31 H31 118.6 . .
C30 C31 H31 118.6 . .
C33 C32 C29 125.5(4) . .
C33 C32 H32 117.3 . .
C29 C32 H32 117.3 . .
C32 C33 C34 126.2(4) . .
C32 C33 H33 116.9 . .
C34 C33 H33 116.9 . .
C39 C34 C35 116.4(4) . .
C39 C34 C33 124.1(4) . .
C35 C34 C33 119.5(4) . .
C36 C35 C34 119.9(4) . .
C36 C35 H35 120.0 . .
C34 C35 H35 120.0 . .
N37 C36 C35 123.6(4) . .
N37 C36 H36 118.2 . .
C35 C36 H36 118.2 . .
C36 N37 C38 116.5(4) . .
C36 N37 Cd2 119.9(3) . .
C38 N37 Cd2 120.1(3) . .
N37 C38 C39 123.8(4) . .
N37 C38 H38 118.1 . .
C39 C38 H38 118.1 . .
C38 C39 C34 119.7(4) . .
C38 C39 H39 120.1 . .
C34 C39 H39 120.1 . .
C45 N40 C41 116.3(4) . .
C45 N40 Cd2 125.7(3) . .
C41 N40 Cd2 118.0(3) . .
N40 C41 C42 125.3(6) . .
N40 C41 H41 117.3 . .
C42 C41 H41 117.3 . .
C41 C42 C43 118.2(6) . .
C41 C42 H42 120.9 . .
C43 C42 H42 120.9 . .
C42 C43 C44 117.8(5) . .
C42 C43 C46 110.9(6) . .
C44 C43 C46 131.4(7) . .
C42 C43 C46A 146.8(8) . 3_576
C44 C43 C46A 95.5(7) . 3_576
C46 C43 C46A 35.9(5) . 3_576
C43 C44 C45 119.5(5) . .
C43 C44 H44 120.3 . .
C45 C44 H44 120.3 . .
N40 C45 C44 122.8(5) . .
N40 C45 H45 118.6 . .
C44 C45 H45 118.6 . .
C46 C46 C43 121.0(10) 3_576 .
C46 C46 H46 119.5 3_576 .
C43 C46 H46 119.5 . .
C46A C46A C43 109(2) 3_576 3_576
C46A C46A H46A 125.3 3_576 .
C43 C46A H46A 125.3 3_576 .

loop_
_geom_bond_atom_site_label_1
_geom_bond_atom_site_label_2
_geom_bond_distance
_geom_bond_site_symmetry_2
Cd1 O2 2.264(4) .
Cd1 O12 2.288(3) 1_455
Cd1 N26 2.323(3) .
Cd1 O3 2.364(3) .
Cd1 O1 2.411(3) .
Cd1 O4 2.480(3) .
Cd1 O13 2.625(3) 1_455
Cd1 C5 2.750(4) .
Cd2 O25 2.232(3) 1_455
Cd2 O14 2.268(3) .
Cd2 O15 2.382(3) .
Cd2 O16 2.399(3) .
Cd2 N37 2.417(3) .
Cd2 N40 2.459(4) .
Cd2 C17 2.714(4) .
O2 H2A 0.830(10) .
O2 H2B 0.829(10) .
O3 C5 1.257(5) .
O4 C5 1.257(5) .
C5 C6 1.484(6) .
C6 C10 1.350(6) .
C6 O7 1.363(5) .
O7 C8 1.363(5) .
C8 C9 1.358(6) .
C8 C11 1.478(6) .
C9 C10 1.418(6) .
C9 H9 0.9500 .
C10 H10 0.9500 .
C11 O13 1.258(5) .
C11 O12 1.258(5) .
O12 Cd1 2.288(3) 1_655
O13 Cd1 2.625(3) 1_655
O14 H14A 0.830(10) .
O14 H14B 0.829(10) .
O15 C17 1.256(5) .
O16 C17 1.253(5) .
C17 C18 1.476(6) .
C18 C22 1.353(6) .
C18 O19 1.373(5) .
O19 C20 1.365(5) .
C20 C21 1.345(6) .
C20 C23 1.487(6) .
C21 C22 1.425(6) .
C21 H21 0.9500 .
C22 H22 0.9500 .
C23 O24 1.253(5) .
C23 O25 1.258(5) .
O25 Cd2 2.231(3) 1_655
N26 C27 1.341(6) .
N26 C31 1.342(6) .
C27 C28 1.381(6) .
C27 H27 0.9500 .
C28 C29 1.393(6) .
C28 H28 0.9500 .
C29 C30 1.387(6) .
C29 C32 1.467(6) .
C30 C31 1.378(6) .
C30 H30 0.9500 .
C31 H31 0.9500 .
C32 C33 1.323(7) .
C32 H32 0.9500 .
C33 C34 1.471(6) .
C33 H33 0.9500 .
C34 C39 1.393(6) .
C34 C35 1.396(6) .
C35 C36 1.378(6) .
C35 H35 0.9500 .
C36 N37 1.336(6) .
C36 H36 0.9500 .
N37 C38 1.340(6) .
C38 C39 1.379(6) .
C38 H38 0.9500 .
C39 H39 0.9500 .
N40 C45 1.333(6) .
N40 C41 1.344(6) .
C41 C42 1.371(7) .
C41 H41 0.9500 .
C42 C43 1.392(10) .
C42 H42 0.9500 .
C43 C44 1.391(9) .
C43 C46 1.506(9) .
C43 C46A 1.62(2) 3_576
C44 C45 1.400(7) .
C44 H44 0.9500 .
C45 H45 0.9500 .
C46 C46 1.354(16) 3_576
C46 H46 0.9500 .
C46A C46A 1.31(3) 3_576
C46A C43 1.62(2) 3_576
C46A H46A 0.9500 .
